data_7063432
loop_
_publ_author_name
'Ferchichi, Amal'
'Makhlouf, Jawher'
'Chukwuemeka, Kelechi'
'Valkonen, Arto'
'Abuelizz, Hatem A.'
'Al-Salahi, Rashad'
'El Bakri, Youness'
'Smirani, Wajda'

_publ_section_title
;
 Synthesis, crystal structure, thermal analysis, spectroscopic, optical
 polarizability, and DFT studies, and molecular docking approaches of
 novel 2-methyl-benzylammonium derivatives for potential anti-inflammatory
 control
;
_journal_issue 36
_journal_name_full 'New Journal of Chemistry'
_journal_page_first 15747
_journal_page_last 15759
_journal_paper_doi 10.1039/D4NJ03197K
_journal_volume 48
_journal_year 2024
_chemical_formula_moiety 'C4 Co N4 S4, 2(C8 H12 N)'
_chemical_formula_sum 'C20 H24 Co N6 S4'
_chemical_formula_weight 535.62
_space_group_crystal_system monoclinic
_space_group_IT_number 15
_space_group_name_Hall '-C 2yc'
_space_group_name_H-M_alt 'C 1 2/c 1'
_atom_sites_solution_hydrogens mixed
_audit_creation_method SHELXL-2018/3
_audit_update_record
;
2024-07-16 deposited with the CCDC.	2024-08-22 downloaded from the CCDC.
;
_cell_angle_alpha 90
_cell_angle_beta 108.374(2)
_cell_angle_gamma 90
_cell_formula_units_Z 4
_cell_length_a 18.6374(5)
_cell_length_b 5.02710(10)
_cell_length_c 28.1614(8)
_cell_measurement_reflns_used 3304
_cell_measurement_temperature 170(2)
_cell_measurement_theta_max 27.88
_cell_measurement_theta_min 0.41
_cell_volume 2503.99(11)
_computing_cell_refinement 'DENZO-SMN (Otwinowski & Minor, 1997)'
_computing_data_collection 'Collect (Bruker, 2008)'
_computing_data_reduction DENZO-SMN
_computing_molecular_graphics SHELXL-2018/3
_computing_publication_material SHELXL-2018/3
_computing_structure_refinement 'SHELXL-2018/3 (Sheldrick, 2018)'
_computing_structure_solution 'SHELXT (Sheldrick, 2015)'
_diffrn_ambient_temperature 170(2)
_diffrn_detector_area_resol_mean 9
_diffrn_measured_fraction_theta_full 0.999
_diffrn_measured_fraction_theta_max 0.994
_diffrn_measurement_device_type 'Bruker-Nonius KappaCCD with APEX II detector'
_diffrn_measurement_method '\f and \w scans'
_diffrn_radiation_type MoK\a
_diffrn_radiation_wavelength 0.71073
_diffrn_reflns_av_R_equivalents 0.0540
_diffrn_reflns_av_unetI/netI 0.0729
_diffrn_reflns_Laue_measured_fraction_full 0.999
_diffrn_reflns_Laue_measured_fraction_max 0.994
_diffrn_reflns_limit_h_max 23
_diffrn_reflns_limit_h_min -24
_diffrn_reflns_limit_k_max 6
_diffrn_reflns_limit_k_min -6
_diffrn_reflns_limit_l_max 37
_diffrn_reflns_limit_l_min -37
_diffrn_reflns_number 5794
_diffrn_reflns_point_group_measured_fraction_full 0.999
_diffrn_reflns_point_group_measured_fraction_max 0.994
_diffrn_reflns_theta_full 25.242
_diffrn_reflns_theta_max 28.346
_diffrn_reflns_theta_min 2.303
_diffrn_source 'fine-focus sealed tube'
_exptl_absorpt_coefficient_mu 1.038
_exptl_absorpt_correction_T_max 0.7457
_exptl_absorpt_correction_T_min 0.6432
_exptl_absorpt_correction_type multi-scan
_exptl_absorpt_process_details 'Sadabs (Bruker, 2012)'
_exptl_crystal_colour blue
_exptl_crystal_density_diffrn 1.421
_exptl_crystal_density_method 'not measured'
_exptl_crystal_description needle
_exptl_crystal_F_000 1108
_exptl_crystal_size_max 0.480
_exptl_crystal_size_mid 0.060
_exptl_crystal_size_min 0.060
_refine_diff_density_max 0.483
_refine_diff_density_min -0.427
_refine_diff_density_rms 0.089
_refine_ls_extinction_method none
_refine_ls_goodness_of_fit_ref 1.037
_refine_ls_hydrogen_treatment mixed
_refine_ls_matrix_type full
_refine_ls_number_parameters 154
_refine_ls_number_reflns 3102
_refine_ls_number_restraints 3
_refine_ls_restrained_S_all 1.037
_refine_ls_R_factor_all 0.0912
_refine_ls_R_factor_gt 0.0554
_refine_ls_shift/su_max 0.000
_refine_ls_shift/su_mean 0.000
_refine_ls_structure_factor_coef Fsqd
_refine_ls_weighting_details 'w=1/[\s^2^(Fo^2^)+12.3155P] where P=(Fo^2^+2Fc^2^)/3'
_refine_ls_weighting_scheme calc
_refine_ls_wR_factor_gt 0.1021
_refine_ls_wR_factor_ref 0.1119
_reflns_Friedel_coverage 0.000
_reflns_number_gt 2124
_reflns_number_total 3102
_reflns_threshold_expression 'I > 2\s(I)'
_cod_data_source_file d4nj03197k2.cif
_cod_data_source_block shelx
_cod_depositor_comments 'Adding full bibliography for 7063432--7063433.cif.'
_cod_original_sg_symbol_H-M 'C 2/c'
_cod_database_code 7063432
_shelx_shelxl_version_number 2018/3
_shelx_space_group_comment
;
The symmetry employed for this shelxl refinement is uniquely defined
by the following loop, which should always be used as a source of
symmetry information in preference to the above space-group names.
They are only intended as comments.
;
_shelx_estimated_absorpt_t_min 0.636
_shelx_estimated_absorpt_t_max 0.940

loop_
_space_group_symop_operation_xyz
'x, y, z'
'-x, y, -z+1/2'
'x+1/2, y+1/2, z'
'-x+1/2, y+1/2, -z+1/2'
'-x, -y, -z'
'x, -y, z-1/2'
'-x+1/2, -y+1/2, -z'
'x+1/2, -y+1/2, z-1/2'

loop_
_atom_site_label
_atom_site_type_symbol
_atom_site_fract_x
_atom_site_fract_y
_atom_site_fract_z
_atom_site_U_iso_or_equiv
_atom_site_adp_type
_atom_site_occupancy
_atom_site_site_symmetry_order
_atom_site_calc_flag
_atom_site_refinement_flags_posn
_atom_site_refinement_flags_adp
_atom_site_refinement_flags_occupancy
_atom_site_disorder_assembly
_atom_site_disorder_group
Co1 Co 0.500000 0.62275(14) 0.250000 0.02672(18) Uani 1 2 d S T P . .
S1 S 0.50457(6) 1.0939(3) 0.39587(4) 0.0520(3) Uani 1 1 d . . . . .
S2 S 0.31423(5) -0.00187(19) 0.25587(3) 0.0289(2) Uani 1 1 d . . . . .
N2 N 0.51242(16) 0.8293(6) 0.31093(11) 0.0316(7) Uani 1 1 d . . . . .
N3 N 0.41441(16) 0.3829(6) 0.24299(11) 0.0328(7) Uani 1 1 d . . . . .
C10 C 0.51013(19) 0.9415(7) 0.34619(13) 0.0295(8) Uani 1 1 d . . . . .
C11 C 0.37328(18) 0.2202(7) 0.24766(12) 0.0244(7) Uani 1 1 d . . . . .
N1 N 0.35761(17) 0.5109(6) 0.34191(11) 0.0273(6) Uani 1 1 d D . . . .
H1A H 0.370(2) 0.644(6) 0.3246(13) 0.048(13) Uiso 1 1 d D . . . .
H1B H 0.4023(15) 0.430(8) 0.3597(14) 0.056(14) Uiso 1 1 d D . . . .
H1C H 0.330(2) 0.389(6) 0.3193(12) 0.047(12) Uiso 1 1 d D . . . .
C2 C 0.3174(2) 0.6211(7) 0.37604(13) 0.0315(8) Uani 1 1 d . . . . .
H2A H 0.274166 0.731491 0.356506 0.038 Uiso 1 1 calc R U . . .
H2B H 0.352324 0.735894 0.401614 0.038 Uiso 1 1 calc R U . . .
C3 C 0.2891(2) 0.3977(7) 0.40153(13) 0.0292(8) Uani 1 1 d . . . . .
C4 C 0.3315(2) 0.2975(8) 0.44802(13) 0.0325(8) Uani 1 1 d . . . . .
C5 C 0.3011(2) 0.0886(7) 0.46830(14) 0.0351(9) Uani 1 1 d . . . . .
H5 H 0.329598 0.017754 0.499900 0.042 Uiso 1 1 calc R U . . .
C6 C 0.2311(2) -0.0175(8) 0.44375(15) 0.0391(9) Uani 1 1 d . . . . .
H6 H 0.211889 -0.159851 0.458379 0.047 Uiso 1 1 calc R U . . .
C7 C 0.1887(2) 0.0836(8) 0.39776(14) 0.0379(9) Uani 1 1 d . . . . .
H7 H 0.140451 0.010581 0.380565 0.046 Uiso 1 1 calc R U . . .
C8 C 0.2170(2) 0.2913(8) 0.37710(13) 0.0340(9) Uani 1 1 d . . . . .
H8 H 0.187453 0.363626 0.345899 0.041 Uiso 1 1 calc R U . . .
C9 C 0.4076(2) 0.4082(9) 0.47750(15) 0.0437(10) Uani 1 1 d . . . . .
H9A H 0.440073 0.416472 0.456099 0.066 Uiso 1 1 calc R U . . .
H9B H 0.431036 0.292872 0.506274 0.066 Uiso 1 1 calc R U . . .
H9C H 0.401303 0.587421 0.489304 0.066 Uiso 1 1 calc R U . . .

loop_
_atom_site_aniso_label
_atom_site_aniso_U_11
_atom_site_aniso_U_22
_atom_site_aniso_U_33
_atom_site_aniso_U_23
_atom_site_aniso_U_13
_atom_site_aniso_U_12
Co1 0.0284(4) 0.0233(3) 0.0298(4) 0.000 0.0111(3) 0.000
S1 0.0567(7) 0.0639(8) 0.0320(5) -0.0091(5) 0.0090(5) 0.0239(6)
S2 0.0253(4) 0.0268(4) 0.0323(5) 0.0035(4) 0.0058(4) -0.0019(4)
N2 0.0285(16) 0.0330(18) 0.0316(16) -0.0014(14) 0.0073(13) 0.0045(13)
N3 0.0327(16) 0.0275(16) 0.0412(18) 0.0020(15) 0.0159(14) 0.0006(15)
C10 0.0250(18) 0.029(2) 0.0324(19) 0.0031(16) 0.0065(15) 0.0053(15)
C11 0.0258(17) 0.0237(17) 0.0232(17) -0.0028(14) 0.0067(14) 0.0039(15)
N1 0.0304(16) 0.0250(16) 0.0279(16) 0.0018(14) 0.0114(13) 0.0005(14)
C2 0.039(2) 0.0261(18) 0.0349(19) -0.0015(17) 0.0201(16) 0.0000(17)
C3 0.037(2) 0.0253(18) 0.0305(18) -0.0014(16) 0.0189(16) 0.0055(17)
C4 0.035(2) 0.035(2) 0.0296(19) -0.0028(16) 0.0134(16) 0.0062(17)
C5 0.049(2) 0.030(2) 0.0320(19) 0.0030(17) 0.0209(17) 0.0081(19)
C6 0.045(2) 0.036(2) 0.044(2) 0.0077(19) 0.0245(19) 0.0020(19)
C7 0.037(2) 0.040(2) 0.041(2) 0.0016(19) 0.0184(18) -0.0015(19)
C8 0.034(2) 0.038(2) 0.0296(19) 0.0059(17) 0.0100(16) 0.0052(17)
C9 0.040(2) 0.050(3) 0.040(2) -0.012(2) 0.0108(18) 0.000(2)

loop_
_atom_type_symbol
_atom_type_description
_atom_type_scat_dispersion_real
_atom_type_scat_dispersion_imag
_atom_type_scat_source
C C 0.0033 0.0016 'International Tables Vol C Tables 4.2.6.8 and 6.1.1.4'
H H 0.0000 0.0000 'International Tables Vol C Tables 4.2.6.8 and 6.1.1.4'
Co Co 0.3494 0.9721 'International Tables Vol C Tables 4.2.6.8 and 6.1.1.4'
N N 0.0061 0.0033 'International Tables Vol C Tables 4.2.6.8 and 6.1.1.4'
S S 0.1246 0.1234 'International Tables Vol C Tables 4.2.6.8 and 6.1.1.4'

loop_
_geom_angle_atom_site_label_1
_geom_angle_atom_site_label_2
_geom_angle_atom_site_label_3
_geom_angle
_geom_angle_site_symmetry_1
_geom_angle_site_symmetry_3
_geom_angle_publ_flag
N2 Co1 N2 115.87(18) 2_655 . ?
N2 Co1 N3 106.41(12) 2_655 2_655 ?
N2 Co1 N3 111.76(12) . 2_655 ?
N2 Co1 N3 111.76(12) 2_655 . ?
N2 Co1 N3 106.41(12) . . ?
N3 Co1 N3 104.05(18) 2_655 . ?
C10 N2 Co1 171.0(3) . . ?
C11 N3 Co1 166.3(3) . . ?
N2 C10 S1 178.2(4) . . ?
N3 C11 S2 177.7(3) . . ?
N1 C2 C3 110.4(3) . . ?
C4 C3 C8 119.6(3) . . ?
C4 C3 C2 122.3(3) . . ?
C8 C3 C2 118.1(3) . . ?
C3 C4 C5 118.2(3) . . ?
C3 C4 C9 122.8(4) . . ?
C5 C4 C9 119.0(3) . . ?
C6 C5 C4 121.8(4) . . ?
C5 C6 C7 119.9(4) . . ?
C8 C7 C6 119.4(4) . . ?
C7 C8 C3 121.0(3) . . ?

loop_
_geom_bond_atom_site_label_1
_geom_bond_atom_site_label_2
_geom_bond_distance
_geom_bond_site_symmetry_2
_geom_bond_publ_flag
Co1 N2 1.956(3) 2_655 ?
Co1 N2 1.956(3) . ?
Co1 N3 1.959(3) 2_655 ?
Co1 N3 1.959(3) . ?
S1 C10 1.627(4) . ?
S2 C11 1.634(4) . ?
N2 C10 1.154(4) . ?
N3 C11 1.157(4) . ?
N1 C2 1.499(4) . ?
C2 C3 1.515(5) . ?
C3 C4 1.393(5) . ?
C3 C8 1.407(5) . ?
C4 C5 1.397(5) . ?
C4 C9 1.507(5) . ?
C5 C6 1.378(5) . ?
C6 C7 1.384(5) . ?
C7 C8 1.379(5) . ?

loop_
_geom_hbond_atom_site_label_D
_geom_hbond_atom_site_label_H
_geom_hbond_atom_site_label_A
_geom_hbond_distance_DH
_geom_hbond_distance_HA
_geom_hbond_distance_DA
_geom_hbond_angle_DHA
_geom_hbond_site_symmetry_A
_geom_hbond_publ_flag
N1 H1A S2 0.899(19) 2.59(3) 3.360(3) 144(3) 1_565 yes
N1 H1B S1 0.920(19) 2.51(2) 3.403(3) 164(4) 1_545 yes
N1 H1C S2 0.914(18) 2.61(2) 3.455(3) 154(3) . yes
N1 H1C S2 0.914(18) 2.90(3) 3.505(3) 125(3) 4 yes

loop_
_geom_torsion_atom_site_label_1
_geom_torsion_atom_site_label_2
_geom_torsion_atom_site_label_3
_geom_torsion_atom_site_label_4
_geom_torsion
_geom_torsion_site_symmetry_1
_geom_torsion_site_symmetry_2
_geom_torsion_site_symmetry_3
_geom_torsion_site_symmetry_4
_geom_torsion_publ_flag
N1 C2 C3 C4 92.3(4) . . . . ?
N1 C2 C3 C8 -88.2(4) . . . . ?
C8 C3 C4 C5 1.4(5) . . . . ?
C2 C3 C4 C5 -179.1(3) . . . . ?
C8 C3 C4 C9 -177.4(3) . . . . ?
C2 C3 C4 C9 2.0(5) . . . . ?
C3 C4 C5 C6 -0.4(5) . . . . ?
C9 C4 C5 C6 178.5(4) . . . . ?
C4 C5 C6 C7 -0.2(6) . . . . ?
C5 C6 C7 C8 -0.4(6) . . . . ?
C6 C7 C8 C3 1.5(6) . . . . ?
C4 C3 C8 C7 -2.0(6) . . . . ?
C2 C3 C8 C7 178.5(3) . . . . ?
